data_4023887
loop_
_publ_author_name
'Ines Vujasinovi\'c'
'Jelena Veljkovi\'c'
'Kre\<simir Mol\<canov'
'Biserka Koji\'c-Prodi\'c'
'Kata Mlinari\'c-Majerski'

_publ_contact_author_address
;
 Rudjer Bo\<skovi\'c Institute
 P.O. Box 180
 HR-10002 Zagreb
 Croatia
;
_publ_contact_author_email kmolcano@irb.hr
_publ_contact_author_fax '++ 385 1 4680245'
_publ_contact_author_name 'Kre\<simir Mol\'canov'
_publ_contact_author_phone '++ 385 1 4571203'
_publ_section_title
;
 Thiamacrocyclic Lactones: New Ag(I)-Ionophores
;
_journal_name_full 'Journal of Organic Chemistry'
_journal_page_first 9221
_journal_page_last 9227
_journal_paper_doi 10.1021/jo801143s
_journal_volume 73
_journal_year 2008
_chemical_formula_moiety 'C32 H44 O4 S6'
_chemical_formula_sum 'C32 H44 O4 S6'
_chemical_formula_weight 685.1
_space_group_IT_number 14
_symmetry_cell_setting monoclinic
_symmetry_space_group_name_Hall '-P 2ybc'
_symmetry_space_group_name_H-M 'P 1 21/c 1'
_audit_conform_dict_location ftp://ftp.iucr.org/pub/cif_core.dic
_audit_conform_dict_name cif_core.dic
_audit_conform_dict_version 2.3
_audit_creation_date 2008-04-11T15:51:40-00:00
_audit_creation_method 'WinGX routine CIF_UPDATE'
_cell_angle_alpha 90
_cell_angle_beta 91.307(3)
_cell_angle_gamma 90
_cell_formula_units_Z 2
_cell_length_a 10.8823(4)
_cell_length_b 6.7130(3)
_cell_length_c 22.1603(8)
_cell_measurement_reflns_used 4542
_cell_measurement_temperature 293(2)
_cell_measurement_theta_max 76.2315
_cell_measurement_theta_min 3.9804
_cell_volume 1618.45(11)
_computing_cell_refinement
;
        CrysAlis RED, Oxford Diffraction Ltd.,
        Version 1.171.32.11 (release 31-10-2007 CrysAlis171 .NET)
        (compiled Oct 31 2007,17:16:07)
;
_computing_data_collection
;
        CrysAlis CCD, Oxford Diffraction Ltd.,
        Version 1.171.32.11 (release 31-10-2007 CrysAlis171 .NET)
        (compiled Oct 31 2007,17:16:07)
;
_computing_data_reduction
;
        CrysAlis RED, Oxford Diffraction Ltd.,
        Version 1.171.32.11 (release 31-10-2007 CrysAlis171 .NET)
        (compiled Oct 31 2007,17:16:07)
;
_computing_structure_refinement 'SHELXL-97 (Sheldrick, 1997)'
_diffrn_detector_area_resol_mean 10.4323
_diffrn_measured_fraction_theta_full 0.987
_diffrn_measured_fraction_theta_max 0.987
_diffrn_measurement_device_type 'Oxford Xcalibur Nova'
_diffrn_measurement_method
;
CCD detector
;
_diffrn_radiation_monochromator graphite
_diffrn_radiation_probe x-ray
_diffrn_radiation_source 'Enhance (Cu) X-ray Source'
_diffrn_radiation_type CuK\a
_diffrn_radiation_wavelength 1.54184
_diffrn_reflns_av_R_equivalents 0.0708
_diffrn_reflns_limit_h_max 13
_diffrn_reflns_limit_h_min -13
_diffrn_reflns_limit_k_max 8
_diffrn_reflns_limit_k_min -8
_diffrn_reflns_limit_l_max 27
_diffrn_reflns_limit_l_min -27
_diffrn_reflns_number 18041
_diffrn_reflns_theta_full 76.69
_diffrn_reflns_theta_max 76.69
_diffrn_reflns_theta_min 3.99
_exptl_absorpt_coefficient_mu 4.194
_exptl_absorpt_correction_type none
_exptl_crystal_colour colourless
_exptl_crystal_density_diffrn 1.406
_exptl_crystal_density_method 'not measured'
_exptl_crystal_description prism
_exptl_crystal_F_000 728
_exptl_crystal_size_max 0.2
_exptl_crystal_size_mid 0.08
_exptl_crystal_size_min 0.07
_refine_diff_density_max 0.423
_refine_diff_density_min -0.207
_refine_ls_extinction_method none
_refine_ls_goodness_of_fit_ref 1.137
_refine_ls_hydrogen_treatment constr
_refine_ls_matrix_type full
_refine_ls_number_parameters 190
_refine_ls_number_reflns 3366
_refine_ls_number_restraints 0
_refine_ls_restrained_S_all 1.137
_refine_ls_R_factor_gt 0.0689
_refine_ls_shift/su_max 0
_refine_ls_structure_factor_coef Fsqd
_refine_ls_weighting_details 'calc w=1/[\s^2^(Fo^2^)+(0.0912P)^2^+0.4016P] where P=(Fo^2^+2Fc^2^)/3'
_refine_ls_weighting_scheme calc
_refine_ls_wR_factor_ref 0.1829
_reflns_number_gt 2567
_reflns_number_total 3366
_reflns_threshold_expression >2sigma(I)
_cod_data_source_file jo801143s_si_002.cif
_cod_data_source_block ines27
_cod_database_code 4023887

loop_
_symmetry_equiv_pos_as_xyz
'x, y, z'
'-x, y+1/2, -z+1/2'
'-x, -y, -z'
'x, -y-1/2, z-1/2'

loop_
_atom_site_label
_atom_site_type_symbol
_atom_site_fract_x
_atom_site_fract_y
_atom_site_fract_z
_atom_site_U_iso_or_equiv
_atom_site_adp_type
_atom_site_occupancy
_atom_site_calc_flag
_atom_site_refinement_flags
_atom_site_disorder_group
_atom_site_disorder_assembly
S3 S 0.36228(10) 0.1739(2) 0.00807(5) 0.0847(4) Uani 1 d . . .
S2 S 0.53862(9) 0.31262(18) -0.16298(4) 0.0738(3) Uani 1 d . . .
O2 O 0.1411(2) 0.2238(4) -0.04015(11) 0.0691(7) Uani 1 d . . .
C5A C -0.0516(3) 0.2518(5) 0.12576(14) 0.0515(7) Uani 1 d . . .
C9A C 0.0047(3) 0.2318(5) 0.06330(13) 0.0516(7) Uani 1 d . . .
H9A1 H -0.0238 0.1095 0.0443 0.062 Uiso 1 calc R . .
H9A2 H -0.0217 0.3426 0.0381 0.062 Uiso 1 calc R . .
C6 C 0.1999(3) 0.2124(5) 0.00626(15) 0.0562(8) Uani 1 d . . .
C4 C 0.5041(4) 0.3003(6) -0.08367(16) 0.0663(9) Uani 1 d . . .
H4A H 0.575 0.248 -0.0616 0.08 Uiso 1 calc R . .
H4B H 0.4887 0.4338 -0.0689 0.08 Uiso 1 calc R . .
C6A C -0.0075(3) 0.4502(5) 0.15469(15) 0.0580(8) Uani 1 d . . .
H6A1 H -0.0344 0.5615 0.1298 0.07 Uiso 1 calc R . .
H6A2 H -0.0426 0.4654 0.1943 0.07 Uiso 1 calc R . .
C7A C 0.1330(3) 0.4488(5) 0.16037(15) 0.0611(8) Uani 1 d . . .
H7A H 0.1612 0.574 0.1787 0.073 Uiso 1 calc R . .
C1A C 0.1445(3) 0.2295(5) 0.06880(13) 0.0515(7) Uani 1 d . . .
C8A C 0.1882(3) 0.4273(5) 0.09801(15) 0.0582(8) Uani 1 d . . .
H8A1 H 0.2772 0.4284 0.1016 0.07 Uiso 1 calc R . .
H8A2 H 0.1628 0.5385 0.0727 0.07 Uiso 1 calc R . .
C4A C -0.0089(3) 0.0776(5) 0.16598(15) 0.0603(8) Uani 1 d . . .
H4A1 H -0.0443 0.09 0.2056 0.072 Uiso 1 calc R . .
H4A2 H -0.0364 -0.0474 0.1484 0.072 Uiso 1 calc R . .
C10A C 0.1748(4) 0.2747(6) 0.20005(16) 0.0670(9) Uani 1 d . . .
H10A H 0.2637 0.2746 0.2041 0.08 Uiso 1 calc R . .
H10B H 0.1411 0.2887 0.24 0.08 Uiso 1 calc R . .
C5 C 0.3953(4) 0.1725(7) -0.07164(18) 0.0764(11) Uani 1 d . . .
H5A H 0.4115 0.0372 -0.0846 0.092 Uiso 1 calc R . .
H5B H 0.3245 0.2216 -0.0945 0.092 Uiso 1 calc R . .
C2A C 0.1869(3) 0.0545(5) 0.10940(15) 0.0609(8) Uani 1 d . . .
H2A1 H 0.1603 -0.0708 0.0916 0.073 Uiso 1 calc R . .
H2A2 H 0.2759 0.0532 0.1131 0.073 Uiso 1 calc R . .
C3A C 0.1313(4) 0.0793(6) 0.17178(14) 0.0635(9) Uani 1 d . . .
H3C H 0.1581 -0.0315 0.1977 0.076 Uiso 1 calc R . .
C3 C 0.4096(4) 0.4626(7) -0.19027(17) 0.0737(11) Uani 1 d . . .
H3A H 0.4068 0.4583 -0.234 0.088 Uiso 1 calc R . .
H3B H 0.334 0.4041 -0.1761 0.088 Uiso 1 calc R . .
S1 S 0.27103(9) 0.79975(18) -0.18745(4) 0.0729(3) Uani 1 d . . .
C2 C 0.4154(3) 0.6758(7) -0.17040(18) 0.0696(10) Uani 1 d . . .
H2A H 0.4813 0.7433 -0.1909 0.084 Uiso 1 calc R . .
H2B H 0.4328 0.6819 -0.1273 0.084 Uiso 1 calc R . .
O1 O 0.2449(2) 0.6729(5) -0.07595(12) 0.0789(8) Uani 1 d . . .
C1 C 0.1903(3) 0.7341(5) -0.12004(14) 0.0591(8) Uani 1 d . . .

loop_
_atom_site_aniso_label
_atom_site_aniso_U_11
_atom_site_aniso_U_22
_atom_site_aniso_U_33
_atom_site_aniso_U_23
_atom_site_aniso_U_13
_atom_site_aniso_U_12
S3 0.0699(6) 0.1241(10) 0.0606(5) 0.0040(6) 0.0133(4) 0.0072(6)
S2 0.0676(6) 0.0927(7) 0.0619(5) -0.0124(5) 0.0164(4) -0.0021(5)
O2 0.0741(15) 0.0852(18) 0.0483(13) -0.0025(11) 0.0043(11) -0.0113(13)
C5A 0.0592(17) 0.0504(17) 0.0449(15) 0.0014(12) 0.0052(13) -0.0038(13)
C9A 0.0657(18) 0.0471(16) 0.0422(15) -0.0007(12) 0.0031(13) -0.0056(14)
C6 0.0660(19) 0.0507(17) 0.0521(17) -0.0015(13) 0.0066(14) -0.0061(15)
C4 0.072(2) 0.072(2) 0.0548(18) -0.0066(16) 0.0082(15) -0.0054(18)
C6A 0.072(2) 0.0506(17) 0.0518(16) -0.0069(14) 0.0021(14) 0.0042(15)
C7A 0.073(2) 0.0550(19) 0.0551(17) -0.0142(14) -0.0013(15) -0.0034(16)
C1A 0.0659(19) 0.0446(16) 0.0440(15) -0.0001(12) 0.0034(13) -0.0029(14)
C8A 0.0655(19) 0.0532(18) 0.0558(17) -0.0022(14) -0.0012(14) -0.0081(15)
C4A 0.078(2) 0.0541(18) 0.0491(16) 0.0094(14) 0.0099(15) 0.0035(16)
C10A 0.068(2) 0.086(3) 0.0469(17) -0.0016(16) -0.0059(15) 0.0070(19)
C5 0.078(2) 0.092(3) 0.060(2) -0.0149(19) 0.0191(18) -0.011(2)
C2A 0.076(2) 0.0520(18) 0.0555(17) 0.0029(14) 0.0112(15) 0.0094(16)
C3A 0.083(2) 0.061(2) 0.0462(16) 0.0120(14) 0.0060(15) 0.0150(18)
C3 0.073(2) 0.094(3) 0.0544(18) -0.0137(19) 0.0048(16) -0.009(2)
S1 0.0706(6) 0.0939(7) 0.0545(5) 0.0110(4) 0.0095(4) -0.0029(5)
C2 0.062(2) 0.086(3) 0.062(2) -0.0007(18) 0.0097(16) -0.0087(19)
O1 0.0684(15) 0.110(2) 0.0578(14) 0.0161(14) 0.0024(12) 0.0002(15)
C1 0.071(2) 0.0618(19) 0.0446(16) -0.0011(14) 0.0043(14) -0.0062(16)

loop_
_atom_type_symbol
_atom_type_description
_atom_type_scat_dispersion_real
_atom_type_scat_dispersion_imag
_atom_type_scat_source
C C 0.018 0.009 'International Tables Vol C Tables 4.2.6.8 and 6.1.1.4'
H H 0 0 'International Tables Vol C Tables 4.2.6.8 and 6.1.1.4'
O O 0.049 0.032 'International Tables Vol C Tables 4.2.6.8 and 6.1.1.4'
S S 0.333 0.557 'International Tables Vol C Tables 4.2.6.8 and 6.1.1.4'

loop_
_geom_angle_atom_site_label_1
_geom_angle_atom_site_label_2
_geom_angle_atom_site_label_3
_geom_angle
_geom_angle_site_symmetry_1
_geom_angle_site_symmetry_3
_geom_angle_publ_flag
C6 S3 C5 101.36(18) . . ?
C4 S2 C3 99.93(18) . . ?
C1 C5A C9A 110.3(3) 3_565 . ?
C1 C5A C4A 112.5(3) 3_565 . ?
C9A C5A C4A 109.6(3) . . ?
C1 C5A C6A 106.2(3) 3_565 . ?
C9A C5A C6A 108.8(3) . . ?
C4A C5A C6A 109.1(3) . . ?
C1A C9A C5A 110.3(3) . . ?
C1A C9A H9A1 109.6 . . ?
C5A C9A H9A1 109.6 . . ?
C1A C9A H9A2 109.6 . . ?
C5A C9A H9A2 109.6 . . ?
H9A1 C9A H9A2 108.1 . . ?
O2 C6 C1A 123.9(3) . . ?
O2 C6 S3 122.4(3) . . ?
C1A C6 S3 113.7(2) . . ?
C5 C4 S2 112.6(3) . . ?
C5 C4 H4A 109.1 . . ?
S2 C4 H4A 109.1 . . ?
C5 C4 H4B 109.1 . . ?
S2 C4 H4B 109.1 . . ?
H4A C4 H4B 107.8 . . ?
C7A C6A C5A 109.1(3) . . ?
C7A C6A H6A1 109.9 . . ?
C5A C6A H6A1 109.9 . . ?
C7A C6A H6A2 109.9 . . ?
C5A C6A H6A2 109.9 . . ?
H6A1 C6A H6A2 108.3 . . ?
C10A C7A C8A 109.3(3) . . ?
C10A C7A C6A 109.6(3) . . ?
C8A C7A C6A 109.8(3) . . ?
C10A C7A H7A 109.4 . . ?
C8A C7A H7A 109.4 . . ?
C6A C7A H7A 109.4 . . ?
C9A C1A C6 110.0(3) . . ?
C9A C1A C2A 109.8(3) . . ?
C6 C1A C2A 110.6(3) . . ?
C9A C1A C8A 108.8(3) . . ?
C6 C1A C8A 108.7(3) . . ?
C2A C1A C8A 108.9(3) . . ?
C7A C8A C1A 109.7(3) . . ?
C7A C8A H8A1 109.7 . . ?
C1A C8A H8A1 109.7 . . ?
C7A C8A H8A2 109.7 . . ?
C1A C8A H8A2 109.7 . . ?
H8A1 C8A H8A2 108.2 . . ?
C3A C4A C5A 109.3(3) . . ?
C3A C4A H4A1 109.8 . . ?
C5A C4A H4A1 109.8 . . ?
C3A C4A H4A2 109.8 . . ?
C5A C4A H4A2 109.8 . . ?
H4A1 C4A H4A2 108.3 . . ?
C3A C10A C7A 109.7(3) . . ?
C3A C10A H10A 109.7 . . ?
C7A C10A H10A 109.7 . . ?
C3A C10A H10B 109.7 . . ?
C7A C10A H10B 109.7 . . ?
H10A C10A H10B 108.2 . . ?
C4 C5 S3 110.3(3) . . ?
C4 C5 H5A 109.6 . . ?
S3 C5 H5A 109.6 . . ?
C4 C5 H5B 109.6 . . ?
S3 C5 H5B 109.6 . . ?
H5A C5 H5B 108.1 . . ?
C3A C2A C1A 108.9(3) . . ?
C3A C2A H2A1 109.9 . . ?
C1A C2A H2A1 109.9 . . ?
C3A C2A H2A2 109.9 . . ?
C1A C2A H2A2 109.9 . . ?
H2A1 C2A H2A2 108.3 . . ?
C10A C3A C4A 110.0(3) . . ?
C10A C3A C2A 109.8(3) . . ?
C4A C3A C2A 109.8(3) . . ?
C10A C3A H3C 109.1 . . ?
C4A C3A H3C 109.1 . . ?
C2A C3A H3C 109.1 . . ?
C2 C3 S2 113.8(3) . . ?
C2 C3 H3A 108.8 . . ?
S2 C3 H3A 108.8 . . ?
C2 C3 H3B 108.8 . . ?
S2 C3 H3B 108.8 . . ?
H3A C3 H3B 107.7 . . ?
C1 S1 C2 98.72(18) . . ?
C3 C2 S1 110.3(3) . . ?
C3 C2 H2A 109.6 . . ?
S1 C2 H2A 109.6 . . ?
C3 C2 H2B 109.6 . . ?
S1 C2 H2B 109.6 . . ?
H2A C2 H2B 108.1 . . ?
O1 C1 C5A 124.2(3) . 3_565 ?
O1 C1 S1 120.9(3) . . ?
C5A C1 S1 114.7(2) 3_565 . ?

loop_
_geom_bond_atom_site_label_1
_geom_bond_atom_site_label_2
_geom_bond_distance
_geom_bond_site_symmetry_2
_geom_bond_publ_flag
S3 C6 1.785(4) . ?
S3 C5 1.811(4) . ?
S2 C4 1.808(4) . ?
S2 C3 1.820(4) . ?
O2 C6 1.201(4) . ?
C5A C1 1.515(5) 3_565 ?
C5A C9A 1.532(4) . ?
C5A C4A 1.536(5) . ?
C5A C6A 1.550(5) . ?
C9A C1A 1.524(5) . ?
C9A H9A1 0.97 . ?
C9A H9A2 0.97 . ?
C6 C1A 1.528(4) . ?
C4 C5 1.491(6) . ?
C4 H4A 0.97 . ?
C4 H4B 0.97 . ?
C6A C7A 1.531(5) . ?
C6A H6A1 0.97 . ?
C6A H6A2 0.97 . ?
C7A C10A 1.526(5) . ?
C7A C8A 1.526(5) . ?
C7A H7A 0.98 . ?
C1A C2A 1.544(4) . ?
C1A C8A 1.547(4) . ?
C8A H8A1 0.97 . ?
C8A H8A2 0.97 . ?
C4A C3A 1.528(5) . ?
C4A H4A1 0.97 . ?
C4A H4A2 0.97 . ?
C10A C3A 1.524(6) . ?
C10A H10A 0.97 . ?
C10A H10B 0.97 . ?
C5 H5A 0.97 . ?
C5 H5B 0.97 . ?
C2A C3A 1.531(4) . ?
C2A H2A1 0.97 . ?
C2A H2A2 0.97 . ?
C3A H3C 0.98 . ?
C3 C2 1.498(6) . ?
C3 H3A 0.97 . ?
C3 H3B 0.97 . ?
S1 C1 1.805(3) . ?
S1 C2 1.810(4) . ?
C2 H2A 0.97 . ?
C2 H2B 0.97 . ?
O1 C1 1.205(4) . ?
C1 C5A 1.515(5) 3_565 ?

loop_
_geom_torsion_atom_site_label_1
_geom_torsion_atom_site_label_2
_geom_torsion_atom_site_label_3
_geom_torsion_atom_site_label_4
_geom_torsion
_geom_torsion_site_symmetry_1
_geom_torsion_site_symmetry_2
_geom_torsion_site_symmetry_3
_geom_torsion_site_symmetry_4
_geom_torsion_publ_flag
C1 C5A C9A C1A 176.8(3) 3_565 . . . ?
C4A C5A C9A C1A -58.7(3) . . . . ?
C6A C5A C9A C1A 60.6(3) . . . . ?
C5 S3 C6 O2 2.3(4) . . . . ?
C5 S3 C6 C1A -177.5(3) . . . . ?
C3 S2 C4 C5 70.9(4) . . . . ?
C1 C5A C6A C7A -178.5(3) 3_565 . . . ?
C9A C5A C6A C7A -59.7(4) . . . . ?
C4A C5A C6A C7A 59.9(3) . . . . ?
C5A C6A C7A C10A -60.0(3) . . . . ?
C5A C6A C7A C8A 60.1(4) . . . . ?
C5A C9A C1A C6 -179.3(3) . . . . ?
C5A C9A C1A C2A 58.8(3) . . . . ?
C5A C9A C1A C8A -60.3(3) . . . . ?
O2 C6 C1A C9A 8.3(5) . . . . ?
S3 C6 C1A C9A -171.8(2) . . . . ?
O2 C6 C1A C2A 129.8(4) . . . . ?
S3 C6 C1A C2A -50.3(3) . . . . ?
O2 C6 C1A C8A -110.6(4) . . . . ?
S3 C6 C1A C8A 69.2(3) . . . . ?
C10A C7A C8A C1A 60.1(4) . . . . ?
C6A C7A C8A C1A -60.2(4) . . . . ?
C9A C1A C8A C7A 59.7(3) . . . . ?
C6 C1A C8A C7A 179.5(3) . . . . ?
C2A C1A C8A C7A -60.0(4) . . . . ?
C1 C5A C4A C3A -177.4(3) 3_565 . . . ?
C9A C5A C4A C3A 59.3(4) . . . . ?
C6A C5A C4A C3A -59.8(3) . . . . ?
C8A C7A C10A C3A -60.3(4) . . . . ?
C6A C7A C10A C3A 60.1(4) . . . . ?
S2 C4 C5 S3 -177.9(2) . . . . ?
C6 S3 C5 C4 133.6(3) . . . . ?
C9A C1A C2A C3A -59.3(4) . . . . ?
C6 C1A C2A C3A 179.0(3) . . . . ?
C8A C1A C2A C3A 59.7(4) . . . . ?
C7A C10A C3A C4A -60.1(4) . . . . ?
C7A C10A C3A C2A 60.8(4) . . . . ?
C5A C4A C3A C10A 60.1(3) . . . . ?
C5A C4A C3A C2A -60.9(4) . . . . ?
C1A C2A C3A C10A -60.4(4) . . . . ?
C1A C2A C3A C4A 60.6(4) . . . . ?
C4 S2 C3 C2 70.3(3) . . . . ?
S2 C3 C2 S1 -169.25(19) . . . . ?
C1 S1 C2 C3 86.3(3) . . . . ?
C2 S1 C1 O1 16.2(4) . . . . ?
C2 S1 C1 C5A -159.6(3) . . . 3_565 ?
